data_4069901
loop_
_publ_author_name
'Beckmann, Jens'
'Bolsinger, Jens'
'Duthie, Andrew'

_publ_section_title
;
 New Insights into the Formation and Structure of Diaryl Tritellurides
;
_journal_issue 15
_journal_name_full Organometallics
_journal_page_first 4610
_journal_paper_doi 10.1021/om900494d
_journal_volume 28
_journal_year 2009
_chemical_formula_sum 'C24 H24 N2 Te3'
_chemical_formula_weight 723.25
_chemical_name_systematic
;
 ?
;
_space_group_IT_number 14
_symmetry_cell_setting monoclinic
_symmetry_space_group_name_Hall '-P 2yn'
_symmetry_space_group_name_H-M 'P 1 21/n 1'
_atom_sites_solution_hydrogens geom
_atom_sites_solution_primary direct
_atom_sites_solution_secondary difmap
_audit_creation_method SHELXL-97
_cell_angle_alpha 90.000(5)
_cell_angle_beta 94.358(5)
_cell_angle_gamma 90.000(5)
_cell_formula_units_Z 4
_cell_length_a 9.661(5)
_cell_length_b 9.432(5)
_cell_length_c 25.760(5)
_cell_measurement_temperature 173
_cell_volume 2340.5(18)
_computing_cell_refinement 'SMART (Bruker, 2000)'
_computing_data_collection 'SMART (Bruker, 2000)'
_computing_data_reduction 'SAINT (Bruker, 2000)'
_computing_molecular_graphics 'DIAMOND (Brandenberg, 2006)'
_computing_publication_material 'SHELXL97 (Sheldrick, 1997)'
_computing_structure_refinement 'SHELXL97 (Sheldrick, 1997)'
_computing_structure_solution 'SHELXS97 (Sheldrick, 1997)'
_diffrn_ambient_temperature 173
_diffrn_measured_fraction_theta_full 0.995
_diffrn_measured_fraction_theta_max 0.995
_diffrn_measurement_device_type 'CCD area detector'
_diffrn_measurement_method 'phi and omega scans'
_diffrn_radiation_monochromator graphite
_diffrn_radiation_source 'fine-focus sealed tube'
_diffrn_radiation_type MoK\a
_diffrn_radiation_wavelength 0.71069
_diffrn_reflns_av_R_equivalents 0.0739
_diffrn_reflns_av_sigmaI/netI 0.0947
_diffrn_reflns_limit_h_max 12
_diffrn_reflns_limit_h_min -12
_diffrn_reflns_limit_k_max 11
_diffrn_reflns_limit_k_min -11
_diffrn_reflns_limit_l_max 22
_diffrn_reflns_limit_l_min -32
_diffrn_reflns_number 16042
_diffrn_reflns_theta_full 26.37
_diffrn_reflns_theta_max 26.37
_diffrn_reflns_theta_min 1.59
_exptl_absorpt_coefficient_mu 3.727
_exptl_absorpt_correction_T_max 1.00
_exptl_absorpt_correction_T_min 0.78
_exptl_absorpt_correction_type multi-scan
_exptl_absorpt_process_details 'SADABS (Bruker, 2000)'
_exptl_crystal_colour orange
_exptl_crystal_density_diffrn 2.053
_exptl_crystal_density_method 'not measured'
_exptl_crystal_description plate
_exptl_crystal_F_000 1352
_exptl_crystal_size_max .26
_exptl_crystal_size_mid .07
_exptl_crystal_size_min .02
_refine_diff_density_max 1.580
_refine_diff_density_min -3.127
_refine_diff_density_rms 0.459
_refine_ls_extinction_method none
_refine_ls_goodness_of_fit_ref 1.108
_refine_ls_hydrogen_treatment mixed
_refine_ls_matrix_type full
_refine_ls_number_parameters 262
_refine_ls_number_reflns 4759
_refine_ls_number_restraints 0
_refine_ls_restrained_S_all 1.108
_refine_ls_R_factor_all 0.0985
_refine_ls_R_factor_gt 0.0567
_refine_ls_shift/su_max 0.000
_refine_ls_shift/su_mean 0.000
_refine_ls_structure_factor_coef Fsqd
_refine_ls_weighting_details 'calc w=1/[\s^2^(Fo^2^)+(0.0660P)^2^+27.0936P] where P=(Fo^2^+2Fc^2^)/3'
_refine_ls_weighting_scheme calc
_refine_ls_wR_factor_gt 0.1402
_refine_ls_wR_factor_ref 0.1762
_reflns_number_gt 3220
_reflns_number_total 4759
_reflns_threshold_expression >2sigma(I)
_cod_data_source_file om900494d_si_001.cif
_cod_data_source_block publication_text
_cod_depositor_comments
;
The following automatic conversions were performed:

'_symmetry_cell_setting' value 'Monoclinic' changed to 'monoclinic'
according to /home/saulius/struct/CIF-dictionaries/cif_core.dic
dictionary named 'cif_core.dic' version 2.4.2 from 2011-04-26.

Automatic conversion script
Id: cif_fix_values 1715 2011-07-08 13:25:40Z adriana 
;
_cod_original_sg_symbol_H-M P2(1)/n
_cod_database_code 4069901

loop_
_symmetry_equiv_pos_as_xyz
'x, y, z'
'-x+1/2, y+1/2, -z+1/2'
'-x, -y, -z'
'x-1/2, -y-1/2, z-1/2'

loop_
_atom_site_label
_atom_site_type_symbol
_atom_site_fract_x
_atom_site_fract_y
_atom_site_fract_z
_atom_site_U_iso_or_equiv
_atom_site_adp_type
_atom_site_occupancy
_atom_site_symmetry_multiplicity
_atom_site_calc_flag
_atom_site_refinement_flags
Te2 Te 0.06401(8) 0.03815(8) 0.21525(3) 0.0235(2) Uani 1 1 d .
Te3 Te 0.27890(8) 0.17517(8) 0.27117(3) 0.0268(2) Uani 1 1 d .
Te1 Te 0.18727(9) 0.22393(8) 0.36865(3) 0.0283(2) Uani 1 1 d .
C4 C -0.0965(15) -0.0391(14) 0.1003(5) 0.037(3) Uani 1 1 d .
H4A H -0.0255 -0.1095 0.0979 0.055 Uiso 1 1 calc R
H4B H -0.0581 0.0533 0.0952 0.055 Uiso 1 1 calc R
H4C H -0.1704 -0.0565 0.0740 0.055 Uiso 1 1 calc R
C19 C 0.2687(12) 0.0294(13) 0.4624(5) 0.028(3) Uani 1 1 d .
C1 C -0.0083(14) 0.2133(15) 0.4742(6) 0.040(3) Uani 1 1 d .
H1A H -0.0257 0.1172 0.4633 0.060 Uiso 1 1 calc R
H1B H -0.0664 0.2761 0.4529 0.060 Uiso 1 1 calc R
H1C H -0.0285 0.2237 0.5099 0.060 Uiso 1 1 calc R
N2 N -0.1517(10) -0.0461(10) 0.1528(4) 0.023(2) Uani 1 1 d .
N1 N 0.1366(12) 0.2478(11) 0.4690(5) 0.038(3) Uani 1 1 d .
C18 C 0.2244(12) 0.1386(12) 0.4942(5) 0.025(3) Uani 1 1 d .
C29 C -0.2149(12) 0.1889(12) 0.1815(5) 0.023(2) Uani 1 1 d .
C22 C -0.1396(12) 0.4596(13) 0.2206(5) 0.026(3) Uani 1 1 d .
H22 H -0.1123 0.5495 0.2322 0.031 Uiso 1 1 calc R
C14 C 0.3369(12) -0.0917(13) 0.4871(5) 0.024(2) Uani 1 1 d .
C28 C -0.2583(12) 0.0568(11) 0.1585(5) 0.022(2) Uani 1 1 d .
C27 C -0.3932(14) 0.0355(13) 0.1422(6) 0.036(3) Uani 1 1 d .
H27 H -0.4210 -0.0535 0.1298 0.043 Uiso 1 1 calc R
C2 C 0.1698(17) 0.3911(15) 0.4846(6) 0.046(4) Uani 1 1 d .
H2A H 0.1069 0.4553 0.4661 0.069 Uiso 1 1 calc R
H2B H 0.2632 0.4126 0.4769 0.069 Uiso 1 1 calc R
H2C H 0.1616 0.4009 0.5214 0.069 Uiso 1 1 calc R
C23 C -0.2734(13) 0.4368(13) 0.2003(5) 0.029(3) Uani 1 1 d .
H23 H -0.3379 0.5101 0.1995 0.035 Uiso 1 1 calc R
C11 C 0.2899(14) -0.0856(14) 0.3796(5) 0.034(3) Uani 1 1 d .
H11 H 0.2766 -0.0837 0.3435 0.041 Uiso 1 1 calc R
C24 C -0.3128(12) 0.3006(13) 0.1806(5) 0.026(3) Uani 1 1 d .
C21 C -0.0428(13) 0.3454(11) 0.2239(5) 0.029(3) Uani 1 1 d .
H21 H 0.0456 0.3599 0.2399 0.034 Uiso 1 1 calc R
C10 C 0.2532(12) 0.0299(12) 0.4080(5) 0.023(2) Uani 1 1 d .
C20 C -0.0780(12) 0.2138(13) 0.2039(4) 0.024(3) Uani 1 1 d .
C3 C -0.1878(15) -0.1947(14) 0.1633(5) 0.034(3) Uani 1 1 d .
H3A H -0.1093 -0.2543 0.1584 0.051 Uiso 1 1 calc R
H3B H -0.2646 -0.2232 0.1398 0.051 Uiso 1 1 calc R
H3C H -0.2129 -0.2033 0.1985 0.051 Uiso 1 1 calc R
C15 C 0.3685(14) -0.0879(14) 0.5415(6) 0.036(3) Uani 1 1 d .
H15 H 0.4153 -0.1638 0.5578 0.043 Uiso 1 1 calc R
C17 C 0.2548(14) 0.1369(15) 0.5477(5) 0.032(3) Uani 1 1 d .
H17 H 0.2241 0.2099 0.5681 0.038 Uiso 1 1 calc R
C25 C -0.4547(14) 0.2766(15) 0.1607(6) 0.037(3) Uani 1 1 d .
H25 H -0.5192 0.3499 0.1595 0.045 Uiso 1 1 calc R
C16 C 0.3314(14) 0.0257(15) 0.5706(6) 0.040(3) Uani 1 1 d .
H16 H 0.3578 0.0284 0.6060 0.048 Uiso 1 1 calc R
C26 C -0.4920(14) 0.1436(16) 0.1435(6) 0.041(3) Uani 1 1 d .
H26 H -0.5842 0.1249 0.1326 0.049 Uiso 1 1 calc R
C12 C 0.3473(14) -0.2069(13) 0.4047(6) 0.035(3) Uani 1 1 d .
H12 H 0.3694 -0.2857 0.3853 0.042 Uiso 1 1 calc R
C13 C 0.3703(14) -0.2087(14) 0.4573(6) 0.033(3) Uani 1 1 d .
H13 H 0.4088 -0.2888 0.4737 0.040 Uiso 1 1 calc R

loop_
_atom_site_aniso_label
_atom_site_aniso_U_11
_atom_site_aniso_U_22
_atom_site_aniso_U_33
_atom_site_aniso_U_23
_atom_site_aniso_U_13
_atom_site_aniso_U_12
Te2 0.0243(4) 0.0183(4) 0.0273(4) 0.0019(3) -0.0010(3) 0.0018(3)
Te3 0.0221(4) 0.0275(4) 0.0303(5) 0.0010(3) -0.0005(3) -0.0009(3)
Te1 0.0301(5) 0.0243(4) 0.0301(5) -0.0003(3) -0.0014(4) 0.0051(3)
C4 0.042(8) 0.034(7) 0.034(8) -0.005(6) 0.000(6) 0.003(6)
C19 0.017(6) 0.032(7) 0.034(7) -0.009(6) 0.002(5) -0.004(5)
C1 0.032(7) 0.045(8) 0.042(9) 0.005(7) -0.006(6) 0.008(6)
N2 0.034(6) 0.023(5) 0.011(5) 0.000(4) -0.003(4) 0.000(4)
N1 0.029(6) 0.027(6) 0.059(8) -0.005(5) 0.000(6) 0.003(5)
C18 0.024(6) 0.023(6) 0.028(7) -0.005(5) 0.006(5) 0.001(5)
C29 0.027(6) 0.020(5) 0.022(6) 0.002(5) 0.003(5) 0.004(5)
C22 0.026(6) 0.024(6) 0.030(7) 0.005(5) 0.005(5) 0.002(5)
C14 0.025(6) 0.029(6) 0.018(6) 0.002(5) 0.007(5) -0.001(5)
C28 0.020(6) 0.020(5) 0.025(6) -0.002(5) 0.000(5) -0.002(5)
C27 0.033(7) 0.019(6) 0.052(9) -0.002(6) -0.012(6) -0.003(5)
C2 0.059(10) 0.032(7) 0.048(9) 0.000(7) 0.004(8) 0.007(7)
C23 0.035(7) 0.027(6) 0.024(6) 0.010(5) 0.001(5) 0.015(5)
C11 0.036(7) 0.038(7) 0.030(7) -0.003(6) 0.006(6) 0.000(6)
C24 0.026(6) 0.029(6) 0.024(6) 0.008(5) 0.010(5) 0.002(5)
C21 0.024(6) 0.014(5) 0.046(8) 0.007(5) -0.009(6) 0.000(5)
C10 0.019(6) 0.027(6) 0.022(6) -0.004(5) 0.001(5) -0.004(5)
C20 0.027(6) 0.031(6) 0.013(5) 0.009(5) -0.001(5) 0.004(5)
C3 0.045(8) 0.032(7) 0.024(7) -0.006(6) -0.006(6) -0.007(6)
C15 0.033(7) 0.030(7) 0.045(9) 0.017(6) 0.010(6) -0.005(6)
C17 0.039(8) 0.046(8) 0.011(6) 0.002(5) 0.002(5) -0.004(6)
C25 0.028(7) 0.046(8) 0.038(8) -0.006(7) 0.001(6) 0.015(6)
C16 0.033(7) 0.048(8) 0.038(8) 0.002(7) 0.000(6) -0.002(6)
C26 0.024(7) 0.058(9) 0.040(8) -0.007(7) -0.003(6) -0.004(6)
C12 0.038(8) 0.020(6) 0.048(9) -0.007(6) 0.008(7) 0.008(5)
C13 0.034(7) 0.027(6) 0.039(8) 0.005(6) 0.009(6) 0.009(5)

loop_
_atom_type_symbol
_atom_type_description
_atom_type_scat_dispersion_real
_atom_type_scat_dispersion_imag
_atom_type_scat_source
C C 0.0033 0.0016 'International Tables Vol C Tables 4.2.6.8 and 6.1.1.4'
H H 0.0000 0.0000 'International Tables Vol C Tables 4.2.6.8 and 6.1.1.4'
N N 0.0061 0.0033 'International Tables Vol C Tables 4.2.6.8 and 6.1.1.4'
Te Te -0.5308 1.6751 'International Tables Vol C Tables 4.2.6.8 and 6.1.1.4'

loop_
_geom_angle_atom_site_label_1
_geom_angle_atom_site_label_2
_geom_angle_atom_site_label_3
_geom_angle
C20 Te2 Te3 99.0(3)
Te2 Te3 Te1 105.80(4)
C10 Te1 Te3 100.4(3)
C10 C19 C18 124.6(12)
C10 C19 C14 117.1(11)
C18 C19 C14 118.2(11)
C28 N2 C3 116.4(10)
C28 N2 C4 111.8(9)
C3 N2 C4 108.3(10)
C2 N1 C1 112.4(12)
C2 N1 C18 115.4(11)
C1 N1 C18 109.4(11)
C17 C18 C19 121.4(12)
C17 C18 N1 121.6(11)
C19 C18 N1 116.9(11)
C24 C29 C20 118.9(11)
C24 C29 C28 117.9(11)
C20 C29 C28 123.2(10)
C23 C22 C21 119.9(11)
C13 C14 C15 121.6(12)
C13 C14 C19 119.9(11)
C15 C14 C19 118.4(11)
C27 C28 C29 120.2(11)
C27 C28 N2 123.5(10)
C29 C28 N2 116.3(10)
C28 C27 C26 121.8(12)
C22 C23 C24 119.7(11)
C10 C11 C12 120.6(13)
C29 C24 C23 120.4(11)
C29 C24 C25 120.3(11)
C23 C24 C25 119.3(11)
C20 C21 C22 121.1(11)
C11 C10 C19 121.2(12)
C11 C10 Te1 120.1(9)
C19 C10 Te1 118.5(9)
C21 C20 C29 119.8(11)
C21 C20 Te2 120.3(8)
C29 C20 Te2 119.4(8)
C16 C15 C14 121.1(13)
C18 C17 C16 119.8(13)
C26 C25 C24 118.5(12)
C15 C16 C17 120.7(14)
C25 C26 C27 120.8(12)
C13 C12 C11 119.9(12)
C12 C13 C14 120.9(12)

loop_
_geom_bond_atom_site_label_1
_geom_bond_atom_site_label_2
_geom_bond_distance
Te2 C20 2.157(12)
Te2 Te3 2.7570(14)
Te3 Te1 2.7638(13)
Te1 C10 2.164(12)
C4 N2 1.494(16)
C19 C10 1.399(17)
C19 C18 1.403(17)
C19 C14 1.442(17)
C1 N1 1.453(17)
N2 C28 1.430(15)
N2 C3 1.473(16)
N1 C2 1.439(17)
N1 C18 1.456(16)
C18 C17 1.387(17)
C29 C24 1.415(16)
C29 C20 1.421(16)
C29 C28 1.429(16)
C22 C23 1.374(17)
C22 C21 1.425(16)
C14 C13 1.397(18)
C14 C15 1.410(18)
C28 C27 1.354(17)
C27 C26 1.399(19)
C23 C24 1.423(18)
C11 C10 1.373(17)
C11 C12 1.407(19)
C24 C25 1.445(18)
C21 C20 1.377(17)
C15 C16 1.37(2)
C17 C16 1.388(19)
C25 C26 1.37(2)
C12 C13 1.35(2)
